data_4328235
loop_
_publ_author_name
'Avia Tzubery'
'Edit Y. Tshuva'

_publ_section_title
;
 Cytotoxicity and Hydrolysis of trans-Ti(IV) Complexes of Salen Ligands:
 Structure-Activity Relationship Studies
;
_journal_name_full 'Inorganic Chemistry'
_journal_page_first 1796
_journal_page_last 1804
_journal_paper_doi 10.1021/ic202092u
_journal_volume 51
_journal_year 2012
_chemical_formula_moiety 'C44 H48 N2 O4 Ti'
_chemical_formula_sum 'C44 H48 N2 O4 Ti'
_chemical_formula_weight 716.74
_chemical_name_systematic
; 
 ? 
;
_space_group_IT_number 14
_symmetry_cell_setting monoclinic
_symmetry_space_group_name_Hall '-P 2ybc'
_symmetry_space_group_name_H-M 'P 1 21/c 1'
_atom_sites_solution_hydrogens geom
_atom_sites_solution_primary direct
_atom_sites_solution_secondary difmap
_audit_creation_method SHELXL-97
_cell_angle_alpha 90.00
_cell_angle_beta 101.481(7)
_cell_angle_gamma 90.00
_cell_formula_units_Z 4
_cell_length_a 9.101(4)
_cell_length_b 26.330(10)
_cell_length_c 17.051(7)
_cell_measurement_temperature 123(1)
_cell_volume 4004(3)
_computing_cell_refinement 'Bruker SMART'
_computing_data_collection 'Bruker SMART'
_computing_data_reduction 'Bruker SAINT'
_computing_molecular_graphics 'Bruker SHELXTL'
_computing_publication_material 'Bruker SHELXTL'
_computing_structure_refinement 'SHELXL-97 (Sheldrick, 1997)'
_computing_structure_solution 'SHELXS-97 (Sheldrick, 1990)'
_diffrn_ambient_temperature 123(1)
_diffrn_measured_fraction_theta_full 0.999
_diffrn_measured_fraction_theta_max 0.999
_diffrn_measurement_device_type 'CCD area detector'
_diffrn_measurement_method 'phi and omega scans'
_diffrn_radiation_monochromator graphite
_diffrn_radiation_source 'fine-focus sealed tube'
_diffrn_radiation_type MoK\a
_diffrn_radiation_wavelength 0.71073
_diffrn_reflns_av_R_equivalents 0.0498
_diffrn_reflns_av_sigmaI/netI 0.0412
_diffrn_reflns_limit_h_max 11
_diffrn_reflns_limit_h_min -11
_diffrn_reflns_limit_k_max 33
_diffrn_reflns_limit_k_min -33
_diffrn_reflns_limit_l_max 21
_diffrn_reflns_limit_l_min -21
_diffrn_reflns_number 44124
_diffrn_reflns_theta_full 27.00
_diffrn_reflns_theta_max 27.00
_diffrn_reflns_theta_min 2.28
_exptl_absorpt_coefficient_mu 0.256
_exptl_absorpt_correction_type none
_exptl_crystal_colour red
_exptl_crystal_density_diffrn 1.189
_exptl_crystal_description needle
_exptl_crystal_F_000 1520
_exptl_crystal_size_max 0.30
_exptl_crystal_size_mid 0.17
_exptl_crystal_size_min 0.17
_refine_diff_density_max 1.306
_refine_diff_density_min -1.000
_refine_diff_density_rms 0.090
_refine_ls_extinction_method none
_refine_ls_goodness_of_fit_ref 1.071
_refine_ls_hydrogen_treatment constr
_refine_ls_matrix_type full
_refine_ls_number_parameters 462
_refine_ls_number_reflns 8748
_refine_ls_number_restraints 0
_refine_ls_restrained_S_all 1.071
_refine_ls_R_factor_all 0.0998
_refine_ls_R_factor_gt 0.0837
_refine_ls_shift/su_max 0.009
_refine_ls_shift/su_mean 0.000
_refine_ls_structure_factor_coef Fsqd
_refine_ls_weighting_details 'calc w=1/[\s^2^(Fo^2^)+(0.1146P)^2^+6.4193P] where P=(Fo^2^+2Fc^2^)/3'
_refine_ls_weighting_scheme calc
_refine_ls_wR_factor_gt 0.2176
_refine_ls_wR_factor_ref 0.2284
_reflns_number_gt 7139
_reflns_number_total 8748
_reflns_threshold_expression >2sigma(I)
_cod_data_source_file ic202092u_si_002_3.cif
_cod_data_source_block Lig3Ti(O2ArMe2)2
_cod_database_code 4328235

loop_
_symmetry_equiv_pos_as_xyz
'x, y, z'
'-x, y+1/2, -z+1/2'
'-x, -y, -z'
'x, -y-1/2, z-1/2'

loop_
_atom_site_label
_atom_site_type_symbol
_atom_site_fract_x
_atom_site_fract_y
_atom_site_fract_z
_atom_site_U_iso_or_equiv
_atom_site_adp_type
_atom_site_occupancy
_atom_site_symmetry_multiplicity
_atom_site_calc_flag
_atom_site_refinement_flags
_atom_site_disorder_assembly
_atom_site_disorder_group
C1 C 0.5364(4) 0.31972(13) 0.7640(2) 0.0388(8) Uani 1 1 d . . .
C2 C 0.6878(4) 0.31318(15) 0.7998(3) 0.0452(10) Uani 1 1 d . . .
H2 H 0.7482 0.3422 0.8162 0.054 Uiso 1 1 calc R . .
C3 C 0.7501(4) 0.26567(15) 0.8117(2) 0.0414(9) Uani 1 1 d . . .
H3 H 0.8529 0.2627 0.8366 0.050 Uiso 1 1 calc R . .
C4 C 0.6677(4) 0.22111(14) 0.7884(2) 0.0347(8) Uani 1 1 d . . .
C5 C 0.5184(4) 0.22718(13) 0.7558(2) 0.0331(7) Uani 1 1 d . . .
H5 H 0.4588 0.1977 0.7414 0.040 Uiso 1 1 calc R . .
C6 C 0.4492(4) 0.27549(13) 0.7426(2) 0.0347(8) Uani 1 1 d . . .
C7 C 0.2934(4) 0.27672(12) 0.7059(2) 0.0315(7) Uani 1 1 d . . .
H7 H 0.2474 0.2450 0.6894 0.038 Uiso 1 1 calc R . .
C8 C 0.0545(4) 0.31173(11) 0.65447(19) 0.0275(6) Uani 1 1 d . . .
C9 C -0.0036(4) 0.27121(12) 0.6052(2) 0.0311(7) Uani 1 1 d . . .
H9 H 0.0605 0.2447 0.5947 0.037 Uiso 1 1 calc R . .
C10 C -0.1545(4) 0.26994(12) 0.5719(2) 0.0334(7) Uani 1 1 d . . .
H10 H -0.1949 0.2421 0.5390 0.040 Uiso 1 1 calc R . .
C11 C -0.2478(4) 0.30926(13) 0.5861(2) 0.0372(8) Uani 1 1 d . . .
H11 H -0.3519 0.3079 0.5635 0.045 Uiso 1 1 calc R . .
C12 C -0.1902(4) 0.35022(13) 0.6329(2) 0.0353(8) Uani 1 1 d . . .
H12 H -0.2539 0.3775 0.6410 0.042 Uiso 1 1 calc R . .
C13 C -0.0381(4) 0.35143(11) 0.66822(18) 0.0270(6) Uani 1 1 d . . .
C14 C -0.0449(4) 0.42354(11) 0.74963(19) 0.0276(7) Uani 1 1 d . . .
H14 H -0.1496 0.4171 0.7419 0.033 Uiso 1 1 calc R . .
C15 C 0.0118(3) 0.46764(11) 0.79645(19) 0.0262(6) Uani 1 1 d . . .
C16 C -0.0913(3) 0.49683(11) 0.8296(2) 0.0279(6) Uani 1 1 d . . .
H16 H -0.1923 0.4856 0.8224 0.033 Uiso 1 1 calc R . .
C17 C -0.0510(3) 0.54093(11) 0.87184(19) 0.0261(6) Uani 1 1 d . . .
C18 C 0.1002(4) 0.55538(11) 0.88137(19) 0.0274(6) Uani 1 1 d . . .
H18 H 0.1319 0.5855 0.9105 0.033 Uiso 1 1 calc R . .
C19 C 0.2041(4) 0.52817(11) 0.85068(19) 0.0267(6) Uani 1 1 d . . .
H19 H 0.3052 0.5395 0.8593 0.032 Uiso 1 1 calc R . .
C20 C 0.1625(3) 0.48368(11) 0.80662(18) 0.0251(6) Uani 1 1 d . . .
C21 C 0.7465(4) 0.16957(14) 0.7999(2) 0.0339(7) Uani 1 1 d . . .
C22 C 0.8731(4) 0.16922(15) 0.7515(2) 0.0411(8) Uani 1 1 d . . .
H22A H 0.8300 0.1742 0.6946 0.062 Uiso 1 1 calc R . .
H22B H 0.9257 0.1365 0.7589 0.062 Uiso 1 1 calc R . .
H22C H 0.9440 0.1967 0.7703 0.062 Uiso 1 1 calc R . .
C23 C 0.8144(5) 0.16111(18) 0.8889(2) 0.0506(10) Uani 1 1 d . . .
H23A H 0.8851 0.1886 0.9082 0.076 Uiso 1 1 calc R . .
H23B H 0.8672 0.1285 0.8956 0.076 Uiso 1 1 calc R . .
H23C H 0.7342 0.1609 0.9196 0.076 Uiso 1 1 calc R . .
C24 C 0.6392(4) 0.12587(14) 0.7704(2) 0.0369(8) Uani 1 1 d . . .
H24A H 0.5558 0.1264 0.7990 0.055 Uiso 1 1 calc R . .
H24B H 0.6928 0.0935 0.7804 0.055 Uiso 1 1 calc R . .
H24C H 0.6000 0.1297 0.7128 0.055 Uiso 1 1 calc R . .
C25 C -0.1599(4) 0.57359(11) 0.9079(2) 0.0294(7) Uani 1 1 d . . .
C26 C -0.3183(4) 0.55081(15) 0.8935(3) 0.0539(11) Uani 1 1 d . . .
H26A H -0.3562 0.5469 0.8359 0.081 Uiso 1 1 calc R . .
H26B H -0.3849 0.5735 0.9159 0.081 Uiso 1 1 calc R . .
H26C H -0.3150 0.5175 0.9196 0.081 Uiso 1 1 calc R . .
C27 C -0.1041(5) 0.57838(18) 0.9978(2) 0.0509(10) Uani 1 1 d . . .
H27A H -0.0925 0.5445 1.0219 0.076 Uiso 1 1 calc R . .
H27B H -0.1767 0.5979 1.0210 0.076 Uiso 1 1 calc R . .
H27C H -0.0072 0.5959 1.0084 0.076 Uiso 1 1 calc R . .
C28 C -0.1729(5) 0.62626(14) 0.8692(3) 0.0461(9) Uani 1 1 d . . .
H28A H -0.0747 0.6430 0.8804 0.069 Uiso 1 1 calc R . .
H28B H -0.2450 0.6467 0.8913 0.069 Uiso 1 1 calc R . .
H28C H -0.2073 0.6229 0.8113 0.069 Uiso 1 1 calc R . .
C29 C 0.3609(3) 0.34530(12) 0.9094(2) 0.0278(7) Uani 1 1 d . . .
C30 C 0.3064(4) 0.30009(12) 0.9364(2) 0.0328(7) Uani 1 1 d . . .
C31 C 0.3841(4) 0.27839(13) 1.0070(2) 0.0370(8) Uani 1 1 d . . .
H31 H 0.3483 0.2477 1.0256 0.044 Uiso 1 1 calc R . .
C32 C 0.5123(4) 0.30059(14) 1.0506(2) 0.0385(8) Uani 1 1 d . . .
H32 H 0.5651 0.2851 1.0983 0.046 Uiso 1 1 calc R . .
C33 C 0.5625(4) 0.34568(14) 1.0239(2) 0.0361(8) Uani 1 1 d . . .
H33 H 0.6501 0.3611 1.0542 0.043 Uiso 1 1 calc R . .
C34 C 0.4890(4) 0.36928(12) 0.9540(2) 0.0321(7) Uani 1 1 d . . .
C35 C 0.5422(4) 0.41958(14) 0.9284(3) 0.0445(9) Uani 1 1 d . . .
H35A H 0.6212 0.4330 0.9710 0.067 Uiso 1 1 calc R . .
H35B H 0.4581 0.4435 0.9180 0.067 Uiso 1 1 calc R . .
H35C H 0.5820 0.4150 0.8795 0.067 Uiso 1 1 calc R . .
C36 C 0.1644(4) 0.27698(16) 0.8905(3) 0.0503(11) Uani 1 1 d . . .
H36A H 0.1855 0.2589 0.8437 0.076 Uiso 1 1 calc R . .
H36B H 0.0907 0.3039 0.8729 0.076 Uiso 1 1 calc R . .
H36C H 0.1242 0.2531 0.9249 0.076 Uiso 1 1 calc R . .
C37 C 0.3885(5) 0.41947(15) 0.5880(2) 0.0220(9) Uiso 0.700(4) 1 d P A 1
C38 C 0.5117(5) 0.45290(17) 0.6050(3) 0.0265(9) Uiso 0.700(4) 1 d P A 1
C39 C 0.6032(6) 0.4571(2) 0.5496(3) 0.0396(12) Uiso 0.700(4) 1 d P A 1
H39 H 0.6863 0.4796 0.5599 0.048 Uiso 0.700(4) 1 calc PR A 1
C40 C 0.5766(7) 0.4294(2) 0.4804(4) 0.0517(15) Uiso 0.700(4) 1 d P A 1
H40 H 0.6432 0.4318 0.4442 0.062 Uiso 0.700(4) 1 calc PR A 1
C41 C 0.4519(7) 0.3979(2) 0.4633(4) 0.0499(14) Uiso 0.700(4) 1 d P A 1
H41 H 0.4335 0.3791 0.4147 0.060 Uiso 0.700(4) 1 calc PR A 1
C42 C 0.3535(6) 0.3933(2) 0.5155(3) 0.0361(11) Uiso 0.700(4) 1 d P A 1
C43 C 0.5408(5) 0.48330(18) 0.6804(3) 0.0318(10) Uiso 0.700(4) 1 d P A 1
H43A H 0.6233 0.5071 0.6795 0.048 Uiso 0.700(4) 1 calc PR A 1
H43B H 0.5681 0.4605 0.7264 0.048 Uiso 0.700(4) 1 calc PR A 1
H43C H 0.4503 0.5023 0.6850 0.048 Uiso 0.700(4) 1 calc PR A 1
C44 C 0.2157(6) 0.3602(2) 0.4969(3) 0.0425(13) Uiso 0.700(4) 1 d P A 1
H44A H 0.2030 0.3475 0.4419 0.064 Uiso 0.700(4) 1 calc PR A 1
H44B H 0.1275 0.3802 0.5025 0.064 Uiso 0.700(4) 1 calc PR A 1
H44C H 0.2270 0.3315 0.5342 0.064 Uiso 0.700(4) 1 calc PR A 1
C37A C 0.1822(10) 0.4297(3) 0.5390(4) 0.041(3) Uiso 0.300(4) 1 d PG A -2
C38A C 0.2381(10) 0.4019(3) 0.4821(5) 0.051(3) Uiso 0.300(4) 1 d PG A -2
C39A C 0.1877(11) 0.4117(4) 0.4011(5) 0.060(4) Uiso 0.300(4) 1 d PG A -2
H39A H 0.2259 0.3927 0.3623 0.072 Uiso 0.300(4) 1 calc PR A -2
C40A C 0.0814(12) 0.4494(4) 0.3770(4) 0.055(4) Uiso 0.300(4) 1 d PG A -2
H40A H 0.0469 0.4562 0.3217 0.067 Uiso 0.300(4) 1 calc PR A -2
C41A C 0.0255(11) 0.4773(4) 0.4339(5) 0.063(4) Uiso 0.300(4) 1 d PG A -2
H41A H -0.0471 0.5031 0.4174 0.076 Uiso 0.300(4) 1 calc PR A -2
C42A C 0.0759(11) 0.4674(4) 0.5148(5) 0.051(3) Uiso 0.300(4) 1 d PG A -2
C43A C 0.361(2) 0.3620(9) 0.5103(13) 0.082(6) Uiso 0.300(4) 1 d P A -2
H43D H 0.4380 0.3764 0.5531 0.123 Uiso 0.300(4) 1 calc PR A -2
H43E H 0.4076 0.3522 0.4652 0.123 Uiso 0.300(4) 1 calc PR A -2
H43F H 0.3171 0.3319 0.5304 0.123 Uiso 0.300(4) 1 calc PR A -2
C44A C 0.0298(16) 0.5016(6) 0.5817(9) 0.048(3) Uiso 0.300(4) 1 d P A -2
H44D H -0.0378 0.5285 0.5567 0.073 Uiso 0.300(4) 1 calc PR A -2
H44E H 0.1198 0.5167 0.6144 0.073 Uiso 0.300(4) 1 calc PR A -2
H44F H -0.0213 0.4807 0.6156 0.073 Uiso 0.300(4) 1 calc PR A -2
N1 N 0.2086(3) 0.31669(10) 0.69286(17) 0.0291(6) Uani 1 1 d . A .
N2 N 0.0354(3) 0.39171(9) 0.71707(15) 0.0253(5) Uani 1 1 d . A .
O1 O 0.4798(3) 0.36576(9) 0.74796(18) 0.0449(7) Uani 1 1 d . A .
O2 O 0.2620(3) 0.45920(8) 0.77429(14) 0.0307(5) Uani 1 1 d . A .
O3 O 0.2844(2) 0.36718(8) 0.84196(15) 0.0325(5) Uani 1 1 d . A .
O4 O 0.3027(4) 0.41364(18) 0.6424(3) 0.0238(9) Uani 0.700(4) 1 d P A 1
O4A O 0.2377(13) 0.4164(4) 0.6219(7) 0.033(2) Uani 0.300(4) 1 d P A -2
Ti1 Ti 0.27835(6) 0.39138(2) 0.73838(4) 0.02953(19) Uani 1 1 d . . .

loop_
_atom_site_aniso_label
_atom_site_aniso_U_11
_atom_site_aniso_U_22
_atom_site_aniso_U_33
_atom_site_aniso_U_23
_atom_site_aniso_U_13
_atom_site_aniso_U_12
C1 0.0302(18) 0.0309(18) 0.060(2) -0.0160(16) 0.0195(16) -0.0060(14)
C2 0.0296(18) 0.041(2) 0.068(3) -0.0226(19) 0.0178(17) -0.0145(15)
C3 0.0229(16) 0.048(2) 0.054(2) -0.0219(18) 0.0103(15) -0.0061(15)
C4 0.0281(16) 0.0410(19) 0.0373(18) -0.0141(15) 0.0122(14) -0.0029(14)
C5 0.0273(16) 0.0308(17) 0.0429(19) -0.0147(14) 0.0108(14) -0.0035(13)
C6 0.0270(16) 0.0303(17) 0.050(2) -0.0176(15) 0.0141(15) -0.0048(13)
C7 0.0312(17) 0.0199(14) 0.0455(19) -0.0115(13) 0.0125(14) -0.0054(12)
C8 0.0330(16) 0.0198(14) 0.0302(16) 0.0006(12) 0.0077(13) -0.0039(12)
C9 0.0383(18) 0.0209(15) 0.0344(17) -0.0048(13) 0.0080(14) -0.0035(13)
C10 0.045(2) 0.0241(16) 0.0277(16) -0.0042(13) -0.0004(14) -0.0051(14)
C11 0.0397(19) 0.0332(18) 0.0309(17) -0.0012(14) -0.0116(14) 0.0009(15)
C12 0.0395(19) 0.0256(16) 0.0352(18) -0.0018(14) -0.0062(14) 0.0068(14)
C13 0.0369(17) 0.0192(14) 0.0230(15) 0.0006(11) 0.0015(12) -0.0024(12)
C14 0.0270(15) 0.0200(14) 0.0340(16) 0.0002(12) 0.0016(13) 0.0012(11)
C15 0.0289(16) 0.0162(13) 0.0321(16) 0.0002(12) 0.0028(12) 0.0024(11)
C16 0.0246(15) 0.0189(14) 0.0390(17) 0.0009(12) 0.0036(13) 0.0004(11)
C17 0.0293(16) 0.0168(13) 0.0322(16) 0.0022(12) 0.0059(12) 0.0032(11)
C18 0.0326(16) 0.0165(13) 0.0334(16) -0.0009(12) 0.0076(13) -0.0030(12)
C19 0.0293(16) 0.0189(14) 0.0330(16) -0.0008(12) 0.0087(13) -0.0045(12)
C20 0.0309(16) 0.0161(13) 0.0296(15) 0.0026(11) 0.0091(12) 0.0000(11)
C21 0.0258(16) 0.0425(19) 0.0335(17) -0.0096(15) 0.0059(13) 0.0001(14)
C22 0.0319(18) 0.048(2) 0.045(2) -0.0065(17) 0.0126(15) 0.0063(16)
C23 0.048(2) 0.067(3) 0.036(2) -0.0077(19) 0.0056(17) -0.005(2)
C24 0.0359(19) 0.0371(19) 0.0376(19) -0.0043(15) 0.0067(15) 0.0049(15)
C25 0.0302(16) 0.0172(14) 0.0422(18) -0.0021(13) 0.0104(14) 0.0020(12)
C26 0.038(2) 0.035(2) 0.096(3) -0.018(2) 0.027(2) -0.0021(16)
C27 0.055(2) 0.058(3) 0.042(2) -0.0042(19) 0.0165(18) 0.019(2)
C28 0.053(2) 0.0267(17) 0.065(3) 0.0073(17) 0.026(2) 0.0140(16)
C29 0.0211(14) 0.0232(15) 0.0394(17) -0.0037(13) 0.0069(13) -0.0016(11)
C30 0.0248(16) 0.0257(16) 0.048(2) -0.0018(14) 0.0075(14) -0.0030(12)
C31 0.0333(18) 0.0292(17) 0.050(2) 0.0027(15) 0.0114(15) -0.0024(14)
C32 0.0302(17) 0.0379(19) 0.046(2) -0.0013(16) 0.0030(15) 0.0061(14)
C33 0.0242(16) 0.0368(18) 0.045(2) -0.0081(15) 0.0018(14) -0.0039(13)
C34 0.0252(16) 0.0256(16) 0.046(2) -0.0082(14) 0.0088(14) -0.0039(12)
C35 0.041(2) 0.0328(19) 0.057(2) -0.0046(17) 0.0032(17) -0.0189(16)
C36 0.037(2) 0.045(2) 0.064(3) 0.0128(19) -0.0022(18) -0.0233(17)
N1 0.0293(14) 0.0204(12) 0.0397(15) -0.0071(11) 0.0118(11) -0.0041(10)
N2 0.0321(14) 0.0172(12) 0.0255(13) 0.0008(10) 0.0031(10) -0.0002(10)
O1 0.0321(13) 0.0265(12) 0.081(2) -0.0168(12) 0.0234(13) -0.0084(10)
O2 0.0320(12) 0.0200(10) 0.0435(13) -0.0066(9) 0.0158(10) -0.0051(9)
O3 0.0262(11) 0.0240(11) 0.0469(14) -0.0029(10) 0.0064(10) -0.0060(9)
O4 0.019(2) 0.0266(18) 0.026(2) -0.0004(14) 0.0030(16) -0.0017(18)
O4A 0.040(7) 0.020(4) 0.044(7) -0.001(4) 0.022(5) 0.000(5)
Ti1 0.0296(3) 0.0180(3) 0.0446(4) -0.0077(2) 0.0161(3) -0.0062(2)

loop_
_atom_type_symbol
_atom_type_description
_atom_type_scat_dispersion_real
_atom_type_scat_dispersion_imag
_atom_type_scat_source
C C 0.0033 0.0016 'International Tables Vol C Tables 4.2.6.8 and 6.1.1.4'
H H 0.0000 0.0000 'International Tables Vol C Tables 4.2.6.8 and 6.1.1.4'
N N 0.0061 0.0033 'International Tables Vol C Tables 4.2.6.8 and 6.1.1.4'
O O 0.0106 0.0060 'International Tables Vol C Tables 4.2.6.8 and 6.1.1.4'
Ti Ti 0.2776 0.4457 'International Tables Vol C Tables 4.2.6.8 and 6.1.1.4'

loop_
_geom_angle_atom_site_label_1
_geom_angle_atom_site_label_2
_geom_angle_atom_site_label_3
_geom_angle
O1 C1 C2 120.7(3)
O1 C1 C6 121.6(3)
C2 C1 C6 117.6(3)
C3 C2 C1 121.2(3)
C3 C2 H2 119.4
C1 C2 H2 119.4
C2 C3 C4 122.5(3)
C2 C3 H3 118.8
C4 C3 H3 118.8
C5 C4 C3 116.6(3)
C5 C4 C21 123.9(3)
C3 C4 C21 119.6(3)
C4 C5 C6 122.8(3)
C4 C5 H5 118.6
C6 C5 H5 118.6
C1 C6 C5 119.2(3)
C1 C6 C7 123.4(3)
C5 C6 C7 117.4(3)
N1 C7 C6 126.6(3)
N1 C7 H7 116.7
C6 C7 H7 116.7
C13 C8 C9 120.4(3)
C13 C8 N1 115.2(3)
C9 C8 N1 124.4(3)
C10 C9 C8 119.6(3)
C10 C9 H9 120.2
C8 C9 H9 120.2
C9 C10 C11 120.2(3)
C9 C10 H10 119.9
C11 C10 H10 119.9
C12 C11 C10 120.5(3)
C12 C11 H11 119.7
C10 C11 H11 119.7
C11 C12 C13 119.8(3)
C11 C12 H12 120.1
C13 C12 H12 120.1
C8 C13 C12 119.5(3)
C8 C13 N2 115.2(3)
C12 C13 N2 125.2(3)
N2 C14 C15 125.6(3)
N2 C14 H14 117.2
C15 C14 H14 117.2
C20 C15 C16 119.6(3)
C20 C15 C14 122.6(3)
C16 C15 C14 117.7(3)
C17 C16 C15 122.6(3)
C17 C16 H16 118.7
C15 C16 H16 118.7
C16 C17 C18 116.2(3)
C16 C17 C25 123.9(3)
C18 C17 C25 119.9(3)
C19 C18 C17 123.3(3)
C19 C18 H18 118.4
C17 C18 H18 118.4
C18 C19 C20 120.5(3)
C18 C19 H19 119.7
C20 C19 H19 119.7
O2 C20 C19 119.9(3)
O2 C20 C15 122.2(3)
C19 C20 C15 117.9(3)
C24 C21 C4 111.9(3)
C24 C21 C23 108.7(3)
C4 C21 C23 110.0(3)
C24 C21 C22 108.4(3)
C4 C21 C22 108.5(3)
C23 C21 C22 109.3(3)
C21 C22 H22A 109.5
C21 C22 H22B 109.5
H22A C22 H22B 109.5
C21 C22 H22C 109.5
H22A C22 H22C 109.5
H22B C22 H22C 109.5
C21 C23 H23A 109.5
C21 C23 H23B 109.5
H23A C23 H23B 109.5
C21 C23 H23C 109.5
H23A C23 H23C 109.5
H23B C23 H23C 109.5
C21 C24 H24A 109.5
C21 C24 H24B 109.5
H24A C24 H24B 109.5
C21 C24 H24C 109.5
H24A C24 H24C 109.5
H24B C24 H24C 109.5
C27 C25 C28 109.9(3)
C27 C25 C17 109.8(3)
C28 C25 C17 109.7(3)
C27 C25 C26 107.9(3)
C28 C25 C26 107.2(3)
C17 C25 C26 112.2(3)
C25 C26 H26A 109.5
C25 C26 H26B 109.5
H26A C26 H26B 109.5
C25 C26 H26C 109.5
H26A C26 H26C 109.5
H26B C26 H26C 109.5
C25 C27 H27A 109.5
C25 C27 H27B 109.5
H27A C27 H27B 109.5
C25 C27 H27C 109.5
H27A C27 H27C 109.5
H27B C27 H27C 109.5
C25 C28 H28A 109.5
C25 C28 H28B 109.5
H28A C28 H28B 109.5
C25 C28 H28C 109.5
H28A C28 H28C 109.5
H28B C28 H28C 109.5
O3 C29 C30 119.1(3)
O3 C29 C34 120.0(3)
C30 C29 C34 120.8(3)
C31 C30 C29 118.7(3)
C31 C30 C36 121.4(3)
C29 C30 C36 119.8(3)
C32 C31 C30 121.4(3)
C32 C31 H31 119.3
C30 C31 H31 119.3
C33 C32 C31 119.0(3)
C33 C32 H32 120.5
C31 C32 H32 120.5
C32 C33 C34 122.1(3)
C32 C33 H33 118.9
C34 C33 H33 118.9
C33 C34 C29 117.8(3)
C33 C34 C35 120.9(3)
C29 C34 C35 121.2(3)
C34 C35 H35A 109.5
C34 C35 H35B 109.5
H35A C35 H35B 109.5
C34 C35 H35C 109.5
H35A C35 H35C 109.5
H35B C35 H35C 109.5
C30 C36 H36A 109.5
C30 C36 H36B 109.5
H36A C36 H36B 109.5
C30 C36 H36C 109.5
H36A C36 H36C 109.5
H36B C36 H36C 109.5
O4 C37 C42 119.8(4)
O4 C37 C38 118.7(4)
C42 C37 C38 121.5(4)
C39 C38 C37 118.2(4)
C39 C38 C43 121.2(4)
C37 C38 C43 120.6(4)
C40 C39 C38 121.4(5)
C40 C39 H39 119.3
C38 C39 H39 119.3
C39 C40 C41 119.8(6)
C39 C40 H40 120.1
C41 C40 H40 120.1
C42 C41 C40 121.5(6)
C42 C41 H41 119.3
C40 C41 H41 119.3
C41 C42 C37 117.5(5)
C41 C42 C44 122.1(5)
C37 C42 C44 120.4(5)
C38A C37A C42A 120.0
C38A C37A O4A 116.7(7)
C42A C37A O4A 123.3(7)
C39A C38A C37A 120.0
C39A C38A C43A 120.8(10)
C37A C38A C43A 119.1(10)
C38A C39A C40A 120.0
C38A C39A H39A 120.0
C40A C39A H39A 120.0
C41A C40A C39A 120.0
C41A C40A H40A 120.0
C39A C40A H40A 120.0
C40A C41A C42A 120.0
C40A C41A H41A 120.0
C42A C41A H41A 120.0
C41A C42A C37A 120.0
C41A C42A C44A 122.0(8)
C37A C42A C44A 117.6(8)
C38A C43A H43D 109.5
C38A C43A H43E 109.5
H43D C43A H43E 109.5
C38A C43A H43F 109.5
H43D C43A H43F 109.5
H43E C43A H43F 109.5
C42A C44A H44D 109.5
C42A C44A H44E 109.5
H44D C44A H44E 109.5
C42A C44A H44F 109.5
H44D C44A H44F 109.5
H44E C44A H44F 109.5
C7 N1 C8 120.0(3)
C7 N1 Ti1 123.6(2)
C8 N1 Ti1 115.99(19)
C14 N2 C13 119.1(3)
C14 N2 Ti1 124.7(2)
C13 N2 Ti1 116.0(2)
C1 O1 Ti1 131.4(2)
C20 O2 Ti1 134.25(19)
C29 O3 Ti1 149.8(2)
C37 O4 Ti1 150.2(3)
C37A O4A Ti1 169.4(9)
O4 Ti1 O3 171.37(15)
O4 Ti1 O2 91.09(17)
O3 Ti1 O2 90.31(10)
O4 Ti1 O1 84.46(16)
O3 Ti1 O1 87.26(12)
O2 Ti1 O1 115.77(10)
O4 Ti1 O4A 17.1(3)
O3 Ti1 O4A 171.4(3)
O2 Ti1 O4A 90.0(3)
O1 Ti1 O4A 100.3(3)
O4 Ti1 N1 92.89(17)
O3 Ti1 N1 88.87(11)
O2 Ti1 N1 158.82(10)
O1 Ti1 N1 85.33(10)
O4A Ti1 N1 87.8(3)
O4 Ti1 N2 98.79(15)
O3 Ti1 N2 89.82(10)
O2 Ti1 N2 84.70(10)
O1 Ti1 N2 159.32(10)
O4A Ti1 N2 81.7(3)
N1 Ti1 N2 74.14(10)

loop_
_geom_bond_atom_site_label_1
_geom_bond_atom_site_label_2
_geom_bond_distance
C1 O1 1.324(4)
C1 C2 1.402(5)
C1 C6 1.416(5)
C2 C3 1.372(6)
C2 H2 0.9500
C3 C4 1.407(5)
C3 H3 0.9500
C4 C5 1.371(5)
C4 C21 1.529(5)
C5 C6 1.418(5)
C5 H5 0.9500
C6 C7 1.432(5)
C7 N1 1.298(4)
C7 H7 0.9500
C8 C13 1.392(4)
C8 C9 1.395(4)
C8 N1 1.430(4)
C9 C10 1.378(5)
C9 H9 0.9500
C10 C11 1.391(5)
C10 H10 0.9500
C11 C12 1.382(5)
C11 H11 0.9500
C12 C13 1.395(5)
C12 H12 0.9500
C13 N2 1.430(4)
C14 N2 1.306(4)
C14 C15 1.445(4)
C14 H14 0.9500
C15 C20 1.413(4)
C15 C16 1.414(4)
C16 C17 1.377(4)
C16 H16 0.9500
C17 C18 1.406(4)
C17 C25 1.530(4)
C18 C19 1.371(4)
C18 H18 0.9500
C19 C20 1.402(4)
C19 H19 0.9500
C20 O2 1.318(4)
C21 C24 1.528(5)
C21 C23 1.537(5)
C21 C22 1.545(5)
C22 H22A 0.9800
C22 H22B 0.9800
C22 H22C 0.9800
C23 H23A 0.9800
C23 H23B 0.9800
C23 H23C 0.9800
C24 H24A 0.9800
C24 H24B 0.9800
C24 H24C 0.9800
C25 C27 1.521(5)
C25 C28 1.530(5)
C25 C26 1.536(5)
C26 H26A 0.9800
C26 H26B 0.9800
C26 H26C 0.9800
C27 H27A 0.9800
C27 H27B 0.9800
C27 H27C 0.9800
C28 H28A 0.9800
C28 H28B 0.9800
C28 H28C 0.9800
C29 O3 1.350(4)
C29 C30 1.402(5)
C29 C34 1.408(4)
C30 C31 1.391(5)
C30 C36 1.501(5)
C31 C32 1.382(5)
C31 H31 0.9500
C32 C33 1.382(5)
C32 H32 0.9500
C33 C34 1.392(5)
C33 H33 0.9500
C34 C35 1.504(5)
C35 H35A 0.9800
C35 H35B 0.9800
C35 H35C 0.9800
C36 H36A 0.9800
C36 H36B 0.9800
C36 H36C 0.9800
C37 O4 1.335(6)
C37 C42 1.396(7)
C37 C38 1.409(6)
C38 C39 1.381(7)
C38 C43 1.494(6)
C39 C40 1.366(8)
C39 H39 0.9500
C40 C41 1.390(9)
C40 H40 0.9500
C41 C42 1.388(8)
C41 H41 0.9500
C42 C44 1.508(8)
C43 H43A 0.9800
C43 H43B 0.9800
C43 H43C 0.9800
C44 H44A 0.9800
C44 H44B 0.9800
C44 H44C 0.9800
C37A C38A 1.3900
C37A C42A 1.3900
C37A O4A 1.447(14)
C38A C39A 1.3900
C38A C43A 1.54(2)
C39A C40A 1.3900
C39A H39A 0.9500
C40A C41A 1.3900
C40A H40A 0.9500
C41A C42A 1.3900
C41A H41A 0.9500
C42A C44A 1.573(15)
C43A H43D 0.9800
C43A H43E 0.9800
C43A H43F 0.9800
C44A H44D 0.9800
C44A H44E 0.9800
C44A H44F 0.9800
N1 Ti1 2.163(3)
N2 Ti1 2.168(3)
O1 Ti1 1.930(3)
O2 Ti1 1.903(2)
O3 Ti1 1.868(3)
O4 Ti1 1.793(5)
O4A Ti1 2.055(12)
